data_7056344
loop_
_publ_author_name
'Safin, Damir A.'
'Railliet, Antoine P.'
'Robeyns, Koen'
'Mitoraj, Mariusz P.'
'Kubisiak, Piotr'
'Sagan, Filip'
'Garcia, Yann'

_publ_section_title
;
 Complexes and salts of the nitrogen-rich triazole--tetrazole hybrid
 ligand with alkali and alkaline earth metal cations: experimental and
 theoretical findings
;
_journal_name_full 'New J. Chem.'
_journal_paper_doi 10.1039/C7NJ01391D
_journal_year 2017
_chemical_formula_moiety 'C12 H26 Ba2 N28 O9'
_chemical_formula_sum 'C12 H26 Ba2 N28 O9'
_chemical_formula_weight 981.29
_chemical_name_systematic
; 
 ? 
;
_space_group_IT_number 13
_symmetry_cell_setting monoclinic
_symmetry_space_group_name_Hall '-P 2yac'
_symmetry_space_group_name_H-M 'P 1 2/n 1'
_atom_sites_solution_hydrogens geom
_atom_sites_solution_primary direct
_atom_sites_solution_secondary difmap
_audit_creation_method SHELXL-97
_audit_update_record
;
2013-06-21 deposited with the CCDC.
2017-05-25 downloaded from the CCDC.
;
_cell_angle_alpha 90.00
_cell_angle_beta 92.5542(10)
_cell_angle_gamma 90.00
_cell_formula_units_Z 2
_cell_length_a 6.57661(7)
_cell_length_b 10.74411(11)
_cell_length_c 22.3441(3)
_cell_measurement_reflns_used 8077
_cell_measurement_temperature 150(2)
_cell_measurement_theta_max 25.3024
_cell_measurement_theta_min 3.0943
_cell_volume 1577.26(3)
_computing_cell_refinement
;
CrysAlisPro, Agilent Technologies,
Version 1.171.36.21 (release 14-08-2012 CrysAlis171 .NET)
(compiled Sep 14 2012,17:21:16)
;
_computing_data_collection MAR
_computing_data_reduction
;
CrysAlisPro, Agilent Technologies,
Version 1.171.36.21 (release 14-08-2012 CrysAlis171 .NET)
(compiled Sep 14 2012,17:21:16)
;
_computing_structure_refinement 'SHELXL-97 (Sheldrick, 1997)'
_computing_structure_solution 'SHELXS-97 (Sheldrick, 1990)'
_diffrn_ambient_temperature 150(2)
_diffrn_measured_fraction_theta_full 0.959
_diffrn_measured_fraction_theta_max 0.958
_diffrn_measurement_device_type 'MAR345 image plate'
_diffrn_measurement_method '120 images, \D\F 1.5\% '
_diffrn_radiation_monochromator 'Xenocs Fox3D mirror'
_diffrn_radiation_source 'Rigaku UltraX 18 rotating anode'
_diffrn_radiation_type MoK\a
_diffrn_radiation_wavelength 0.71073
_diffrn_reflns_av_R_equivalents 0.0257
_diffrn_reflns_av_sigmaI/netI 0.0193
_diffrn_reflns_limit_h_max 7
_diffrn_reflns_limit_h_min -7
_diffrn_reflns_limit_k_max 12
_diffrn_reflns_limit_k_min -12
_diffrn_reflns_limit_l_max 26
_diffrn_reflns_limit_l_min -26
_diffrn_reflns_number 10053
_diffrn_reflns_theta_full 25.24
_diffrn_reflns_theta_max 25.36
_diffrn_reflns_theta_min 3.19
_exptl_absorpt_coefficient_mu 2.574
_exptl_absorpt_correction_T_max 1.00000
_exptl_absorpt_correction_T_min 0.71602
_exptl_absorpt_correction_type multi-scan
_exptl_absorpt_process_details
;
CrysAlisPro, Agilent Technologies,
Version 1.171.36.21 (release 14-08-2012 CrysAlis171 .NET)
(compiled Sep 14 2012,17:21:16)
Empirical absorption correction using spherical harmonics,
 implemented in SCALE3 ABSPACK scaling algorithm.
;
_exptl_crystal_colour colourless
_exptl_crystal_density_diffrn 2.066
_exptl_crystal_density_method 'not measured'
_exptl_crystal_description plate
_exptl_crystal_F_000 956
_exptl_crystal_size_max 0.27
_exptl_crystal_size_mid 0.25
_exptl_crystal_size_min 0.02
_refine_diff_density_max 0.776
_refine_diff_density_min -0.509
_refine_diff_density_rms 0.097
_refine_ls_extinction_method none
_refine_ls_goodness_of_fit_ref 1.184
_refine_ls_hydrogen_treatment constr
_refine_ls_matrix_type full
_refine_ls_number_parameters 252
_refine_ls_number_reflns 2764
_refine_ls_number_restraints 1
_refine_ls_restrained_S_all 1.184
_refine_ls_R_factor_all 0.0276
_refine_ls_R_factor_gt 0.0270
_refine_ls_shift/su_max 0.000
_refine_ls_shift/su_mean 0.000
_refine_ls_structure_factor_coef Fsqd
_refine_ls_weighting_details 'calc w=1/[\s^2^(Fo^2^)+(0.0295P)^2^+3.7682P] where P=(Fo^2^+2Fc^2^)/3'
_refine_ls_weighting_scheme calc
_refine_ls_wR_factor_gt 0.0696
_refine_ls_wR_factor_ref 0.0701
_reflns_number_gt 2714
_reflns_number_total 2764
_reflns_threshold_expression >2sigma(I)
_cod_data_source_file c7nj01391d2.cif
_cod_data_source_block safin352
_cod_original_cell_volume 1577.27(3)
_cod_original_sg_symbol_H-M 'P 2/n'
_cod_database_code 7056344

loop_
_symmetry_equiv_pos_as_xyz
'x, y, z'
'-x+1/2, y, -z+1/2'
'-x, -y, -z'
'x-1/2, -y, z-1/2'

loop_
_atom_site_label
_atom_site_type_symbol
_atom_site_fract_x
_atom_site_fract_y
_atom_site_fract_z
_atom_site_U_iso_or_equiv
_atom_site_adp_type
_atom_site_occupancy
_atom_site_symmetry_multiplicity
_atom_site_calc_flag
_atom_site_refinement_flags
Ba1 Ba 0.2500 0.39289(2) 0.7500 0.01149(8) Uani 1 2 d S
Ba2B Ba -0.29117(5) 0.08289(3) 0.74833(3) 0.01233(15) Uani 0.50 1 d P
O3 O -0.1206(4) 0.3091(2) 0.69233(10) 0.0232(5) Uani 1 1 d G
H3A H -0.1970 0.3691 0.6942 0.035 Uiso 1 1 d G
H3B H -0.1015 0.3017 0.6565 0.035 Uiso 1 1 d G
O4 O 0.2500 0.1321(3) 0.7500 0.0169(7) Uani 1 2 d SG
H4 H 0.2393 0.0906 0.7192 0.025 Uiso 1 1 d G
O5 O -0.0199(4) 0.0177(2) 0.65761(11) 0.0275(6) Uani 1 1 d G
H5A H 0.0087 -0.0551 0.6510 0.041 Uiso 1 1 d G
H5B H -0.0243 0.0505 0.6244 0.041 Uiso 1 1 d G
O6 O -0.4974(5) -0.1109(3) 0.71926(13) 0.0406(8) Uani 1 1 d G
H6A H -0.5626 -0.1598 0.7390 0.061 Uiso 1 1 d G
H6B H -0.4998 -0.1416 0.6856 0.061 Uiso 1 1 d G
O7 O 0.5848(4) 0.5317(4) 0.70755(13) 0.0498(9) Uani 1 1 d G
H7A H 0.6212 0.5794 0.7346 0.075 Uiso 1 1 d GD
H7B H 0.6029 0.5710 0.6768 0.075 Uiso 1 1 d G
N11 N 0.1060(4) 0.5766(3) 0.66663(13) 0.0201(6) Uani 1 1 d .
N12 N 0.0755(5) 0.6921(3) 0.68337(13) 0.0219(6) Uani 1 1 d .
N13 N 0.0619(4) 0.7662(3) 0.63497(12) 0.0196(6) Uani 1 1 d .
C14 C 0.0855(5) 0.6879(3) 0.59030(14) 0.0149(6) Uani 1 1 d .
N15 N 0.1126(4) 0.5706(3) 0.60615(12) 0.0179(6) Uani 1 1 d .
N16 N 0.0810(4) 0.7271(2) 0.52977(12) 0.0169(6) Uani 1 1 d .
C17 C 0.0389(5) 0.8439(3) 0.50954(15) 0.0205(7) Uani 1 1 d .
H17 H 0.0102 0.9131 0.5342 0.025 Uiso 1 1 calc R
N18 N 0.0435(5) 0.8473(3) 0.45134(13) 0.0240(7) Uani 1 1 d .
N19 N 0.0901(5) 0.7280(3) 0.43210(13) 0.0238(7) Uani 1 1 d .
C20 C 0.1132(5) 0.6585(3) 0.47969(15) 0.0209(7) Uani 1 1 d .
H20 H 0.1474 0.5726 0.4795 0.025 Uiso 1 1 calc R
N21 N 0.4222(6) 0.2847(3) 0.64425(14) 0.0324(8) Uani 1 1 d .
C22 C 0.3972(6) 0.3298(3) 0.59063(16) 0.0268(8) Uani 1 1 d .
H22 H 0.3606 0.4134 0.5816 0.032 Uiso 1 1 calc R
N23 N 0.4309(4) 0.2403(3) 0.54925(12) 0.0171(6) Uani 1 1 d .
C24 C 0.4805(5) 0.1365(3) 0.58205(15) 0.0198(7) Uani 1 1 d .
H24 H 0.5123 0.0578 0.5655 0.024 Uiso 1 1 calc R
N25 N 0.4780(5) 0.1603(3) 0.63857(13) 0.0264(7) Uani 1 1 d .
C26 C 0.4248(5) 0.2553(3) 0.48655(14) 0.0157(7) Uani 1 1 d .
N27 N 0.3900(4) 0.3640(3) 0.45989(12) 0.0191(6) Uani 1 1 d .
N28 N 0.4035(4) 0.3353(3) 0.40126(13) 0.0212(6) Uani 1 1 d .
N29 N 0.4436(4) 0.2166(3) 0.39532(13) 0.0225(6) Uani 1 1 d .
N30 N 0.4579(4) 0.1613(3) 0.44967(12) 0.0207(6) Uani 1 1 d .

loop_
_atom_site_aniso_label
_atom_site_aniso_U_11
_atom_site_aniso_U_22
_atom_site_aniso_U_33
_atom_site_aniso_U_23
_atom_site_aniso_U_13
_atom_site_aniso_U_12
Ba1 0.02135(14) 0.00676(13) 0.00664(14) 0.000 0.00378(9) 0.000
Ba2B 0.0191(4) 0.00988(16) 0.00831(18) 0.00116(16) 0.0034(3) 0.00233(12)
O3 0.0384(14) 0.0188(12) 0.0117(12) -0.0010(9) -0.0062(10) 0.0003(11)
O4 0.0319(17) 0.0087(15) 0.0103(17) 0.000 0.0034(14) 0.000
O5 0.0489(16) 0.0156(12) 0.0184(13) 0.0062(10) 0.0067(11) 0.0064(11)
O6 0.0451(17) 0.060(2) 0.0173(15) -0.0170(13) 0.0050(12) -0.0121(15)
O7 0.0226(13) 0.103(3) 0.0241(16) 0.0367(17) 0.0043(11) 0.0015(15)
N11 0.0284(15) 0.0148(14) 0.0171(16) 0.0064(11) 0.0017(11) 0.0024(11)
N12 0.0329(15) 0.0181(15) 0.0143(15) 0.0059(11) -0.0016(12) 0.0001(12)
N13 0.0332(15) 0.0122(14) 0.0130(14) 0.0030(11) -0.0022(12) -0.0005(11)
C14 0.0167(15) 0.0141(16) 0.0138(16) 0.0019(12) -0.0023(12) -0.0021(12)
N15 0.0220(14) 0.0156(14) 0.0160(15) 0.0051(11) 0.0008(11) 0.0012(11)
N16 0.0237(14) 0.0133(14) 0.0133(14) 0.0033(10) -0.0029(11) -0.0038(11)
C17 0.0267(17) 0.0174(17) 0.0173(18) 0.0044(13) -0.0001(13) -0.0003(14)
N18 0.0348(16) 0.0228(16) 0.0140(15) 0.0037(12) -0.0022(12) -0.0018(13)
N19 0.0356(16) 0.0196(15) 0.0159(16) 0.0004(12) -0.0020(12) -0.0061(13)
C20 0.0310(18) 0.0175(17) 0.0140(17) -0.0027(13) -0.0013(13) -0.0064(14)
N21 0.061(2) 0.0236(17) 0.0139(16) 0.0039(12) 0.0138(14) 0.0210(15)
C22 0.046(2) 0.0206(18) 0.0141(18) 0.0013(14) 0.0102(15) 0.0157(16)
N23 0.0254(14) 0.0156(14) 0.0108(14) 0.0022(11) 0.0070(11) 0.0055(11)
C24 0.0274(17) 0.0140(16) 0.0187(18) 0.0050(13) 0.0101(13) 0.0057(13)
N25 0.0418(17) 0.0210(16) 0.0175(16) 0.0077(12) 0.0140(13) 0.0132(13)
C26 0.0176(15) 0.0174(16) 0.0123(17) 0.0016(12) 0.0034(12) 0.0023(12)
N27 0.0258(14) 0.0208(15) 0.0111(14) 0.0015(11) 0.0035(11) 0.0018(11)
N28 0.0231(14) 0.0269(16) 0.0138(14) 0.0018(12) 0.0030(11) 0.0015(12)
N29 0.0261(15) 0.0293(17) 0.0122(15) -0.0015(12) 0.0030(11) 0.0016(12)
N30 0.0300(15) 0.0209(15) 0.0115(14) -0.0018(11) 0.0058(11) 0.0036(12)

loop_
_atom_type_symbol
_atom_type_description
_atom_type_scat_dispersion_real
_atom_type_scat_dispersion_imag
_atom_type_scat_source
C C 0.0033 0.0016 'International Tables Vol C Tables 4.2.6.8 and 6.1.1.4'
H H 0.0000 0.0000 'International Tables Vol C Tables 4.2.6.8 and 6.1.1.4'
N N 0.0061 0.0033 'International Tables Vol C Tables 4.2.6.8 and 6.1.1.4'
O O 0.0106 0.0060 'International Tables Vol C Tables 4.2.6.8 and 6.1.1.4'
Ba Ba -0.3244 2.2819 'International Tables Vol C Tables 4.2.6.8 and 6.1.1.4'

loop_
_geom_angle_atom_site_label_1
_geom_angle_atom_site_label_2
_geom_angle_atom_site_label_3
_geom_angle
_geom_angle_site_symmetry_1
_geom_angle_site_symmetry_3
O4 Ba1 N11 133.89(6) . .
O4 Ba1 N11 133.89(6) . 2_556
N11 Ba1 N11 92.21(12) . 2_556
O4 Ba1 O3 71.6 . .
N11 Ba1 O3 70.76(8) . .
N11 Ba1 O3 140.11(8) 2_556 .
O4 Ba1 O3 71.6 . 2_556
N11 Ba1 O3 140.11(8) . 2_556
N11 Ba1 O3 70.76(7) 2_556 2_556
O3 Ba1 O3 143.19(10) . 2_556
O4 Ba1 O7 121.48(8) . 2_556
N11 Ba1 O7 67.44(10) . 2_556
N11 Ba1 O7 70.10(8) 2_556 2_556
O3 Ba1 O7 70.06(8) . 2_556
O3 Ba1 O7 132.13(7) 2_556 2_556
O4 Ba1 O7 121.48(8) . .
N11 Ba1 O7 70.10(8) . .
N11 Ba1 O7 67.44(10) 2_556 .
O3 Ba1 O7 132.13(7) . .
O3 Ba1 O7 70.06(8) 2_556 .
O7 Ba1 O7 117.04(15) 2_556 .
O4 Ba1 N21 66.43(6) . .
N11 Ba1 N21 82.87(8) . .
N11 Ba1 N21 132.73(10) 2_556 .
O3 Ba1 N21 82.10(9) . .
O3 Ba1 N21 83.39(8) 2_556 .
O7 Ba1 N21 144.34(9) 2_556 .
O7 Ba1 N21 66.74(11) . .
O4 Ba1 N21 66.44(7) . 2_556
N11 Ba1 N21 132.73(10) . 2_556
N11 Ba1 N21 82.87(9) 2_556 2_556
O3 Ba1 N21 83.39(8) . 2_556
O3 Ba1 N21 82.10(9) 2_556 2_556
O7 Ba1 N21 66.74(11) 2_556 2_556
O7 Ba1 N21 144.34(9) . 2_556
N21 Ba1 N21 132.87(13) . 2_556
O4 Ba1 Ba2B 42.194(5) . 2_456
N11 Ba1 Ba2B 108.37(6) . 2_456
N11 Ba1 Ba2B 135.40(6) 2_556 2_456
O3 Ba1 Ba2B 37.75(5) . 2_456
O3 Ba1 Ba2B 108.83(5) 2_556 2_456
O7 Ba1 Ba2B 81.75(7) 2_556 2_456
O7 Ba1 Ba2B 156.53(8) . 2_456
N21 Ba1 Ba2B 89.80(8) . 2_456
N21 Ba1 Ba2B 53.93(6) 2_556 2_456
O4 Ba1 Ba2B 42.194(5) . 1_655
N11 Ba1 Ba2B 135.41(6) . 1_655
N11 Ba1 Ba2B 108.37(6) 2_556 1_655
O3 Ba1 Ba2B 108.83(5) . 1_655
O3 Ba1 Ba2B 37.75(5) 2_556 1_655
O7 Ba1 Ba2B 156.53(8) 2_556 1_655
O7 Ba1 Ba2B 81.75(7) . 1_655
N21 Ba1 Ba2B 53.93(6) . 1_655
N21 Ba1 Ba2B 89.80(7) 2_556 1_655
Ba2B Ba1 Ba2B 84.388(10) 2_456 1_655
Ba2B Ba2B O6 123.36(9) 2_456 .
Ba2B Ba2B O5 113.61(17) 2_456 2_456
O6 Ba2B O5 73.56(9) . 2_456
Ba2B Ba2B O3 99.16(10) 2_456 2_456
O6 Ba2B O3 134.36(9) . 2_456
O5 Ba2B O3 74.73(8) 2_456 2_456
Ba2B Ba2B O5 56.31(15) 2_456 .
O6 Ba2B O5 87.76(9) . .
O5 Ba2B O5 148.37(10) 2_456 .
O3 Ba2B O5 133.65(8) 2_456 .
Ba2B Ba2B O6 47.60(8) 2_456 2_456
O6 Ba2B O6 79.14(15) . 2_456
O5 Ba2B O6 86.29(9) 2_456 2_456
O3 Ba2B O6 130.20(8) 2_456 2_456
O5 Ba2B O6 64.89(8) . 2_456
Ba2B Ba2B N25 125.99(17) 2_456 1_455
O6 Ba2B N25 76.72(10) . 1_455
O5 Ba2B N25 120.32(9) 2_456 1_455
O3 Ba2B N25 92.21(8) 2_456 1_455
O5 Ba2B N25 78.03(8) . 1_455
O6 Ba2B N25 136.13(9) 2_456 1_455
Ba2B Ba2B O3 70.46(9) 2_456 .
O6 Ba2B O3 139.91(9) . .
O5 Ba2B O3 140.06(8) 2_456 .
O3 Ba2B O3 65.56(10) 2_456 .
O5 Ba2B O3 68.99(7) . .
O6 Ba2B O3 116.00(8) 2_456 .
N25 Ba2B O3 67.00(8) 1_455 .
Ba2B Ba2B O4 166.90(12) 2_456 1_455
O6 Ba2B O4 68.38(9) . 1_455
O5 Ba2B O4 61.82(7) 2_456 1_455
O3 Ba2B O4 67.98(7) 2_456 1_455
O5 Ba2B O4 134.39(6) . 1_455
O6 Ba2B O4 139.26(9) 2_456 1_455
N25 Ba2B O4 59.37(6) 1_455 1_455
O3 Ba2B O4 104.72(7) . 1_455
Ba2B Ba2B N25 46.34(15) 2_456 2_556
O6 Ba2B N25 135.07(9) . 2_556
O5 Ba2B N25 75.61(8) 2_456 2_556
O3 Ba2B N25 63.88(7) 2_456 2_556
O5 Ba2B N25 102.60(8) . 2_556
O6 Ba2B N25 66.94(9) 2_456 2_556
N25 Ba2B N25 148.04(12) 1_455 2_556
O3 Ba2B N25 83.21(7) . 2_556
O4 Ba2B N25 121.94(6) 1_455 2_556
Ba2B Ba2B Ba1 131.62(2) 2_456 1_455
O6 Ba2B Ba1 104.90(8) . 1_455
O5 Ba2B Ba1 81.19(6) 2_456 1_455
O3 Ba2B Ba1 37.92(5) 2_456 1_455
O5 Ba2B Ba1 129.07(5) . 1_455
O6 Ba2B Ba1 165.01(6) 2_456 1_455
N25 Ba2B Ba1 58.44(6) 1_455 1_455
O3 Ba2B Ba1 70.38(5) . 1_455
O4 Ba2B Ba1 37.87(6) 1_455 1_455
N25 Ba2B Ba1 101.74(6) 2_556 1_455
Ba2B O3 Ba1 104.33(7) 2_456 .
Ba1 O3 Ba2B 113.49(7) . .
Ba2B O3 H3A 120.7 2_456 .
Ba1 O3 H3A 104.0 . .
Ba2B O3 H3A 112.2 . .
Ba2B O3 H3B 114.6 2_456 .
Ba1 O3 H3B 107.9 . .
Ba2B O3 H3B 114.1 . .
H3A O3 H3B 104.3 . .
Ba1 O4 Ba2B 99.93(6) . 2_456
Ba1 O4 Ba2B 99.93(6) . 1_655
Ba2B O4 Ba2B 160.14(12) 2_456 1_655
Ba1 O4 H4 122.9 . .
Ba2B O4 H4 82.5 2_456 .
Ba2B O4 H4 86.8 1_655 .
Ba2B O5 H5A 121.8 2_456 .
Ba2B O5 H5A 121.2 . .
Ba2B O5 H5B 128.3 2_456 .
Ba2B O5 H5B 122.7 . .
H5A O5 H5B 104.3 . .
Ba2B O6 H6A 132.1 . .
Ba2B O6 H6A 132.9 2_456 .
Ba2B O6 H6B 123.3 . .
Ba2B O6 H6B 120.3 2_456 .
H6A O6 H6B 104.3 . .
Ba1 O7 H7A 106.6 . .
Ba1 O7 H7B 133.6 . .
H7A O7 H7B 104.3 . .
N12 N11 N15 109.9(3) . .
N12 N11 Ba1 121.3(2) . .
N15 N11 Ba1 126.5(2) . .
N11 N12 N13 109.6(3) . .
C14 N13 N12 103.1(3) . .
N15 C14 N13 115.1(3) . .
N15 C14 N16 122.5(3) . .
N13 C14 N16 122.3(3) . .
C14 N15 N11 102.3(3) . .
C17 N16 C20 105.2(3) . .
C17 N16 C14 126.0(3) . .
C20 N16 C14 128.7(3) . .
N18 C17 N16 110.1(3) . .
N18 C17 H17 124.9 . .
N16 C17 H17 124.9 . .
C17 N18 N19 107.4(3) . .
C20 N19 N18 107.2(3) . .
N19 C20 N16 110.1(3) . .
N19 C20 H20 125.0 . .
N16 C20 H20 125.0 . .
C22 N21 N25 107.3(3) . .
C22 N21 Ba1 124.3(2) . .
N25 N21 Ba1 124.8(2) . .
N21 C22 N23 110.3(3) . .
N21 C22 H22 124.9 . .
N23 C22 H22 124.9 . .
C22 N23 C24 104.7(3) . .
C22 N23 C26 126.7(3) . .
C24 N23 C26 128.5(3) . .
N25 C24 N23 110.5(3) . .
N25 C24 H24 124.7 . .
N23 C24 H24 124.7 . .
C24 N25 N21 107.1(3) . .
C24 N25 Ba2B 137.0(2) . 1_655
N21 N25 Ba2B 108.9(2) . 1_655
C24 N25 Ba2B 131.8(2) . 2_556
N21 N25 Ba2B 109.3(2) . 2_556
N27 C26 N30 114.9(3) . .
N27 C26 N23 122.9(3) . .
N30 C26 N23 122.1(3) . .
C26 N27 N28 102.5(3) . .
N29 N28 N27 110.0(3) . .
N28 N29 N30 110.1(3) . .
C26 N30 N29 102.5(3) . .

loop_
_geom_bond_atom_site_label_1
_geom_bond_atom_site_label_2
_geom_bond_distance
_geom_bond_site_symmetry_2
Ba1 O4 2.802(3) .
Ba1 N11 2.847(3) .
Ba1 N11 2.847(3) 2_556
Ba1 O3 2.851(2) .
Ba1 O3 2.851(2) 2_556
Ba1 O7 2.857(3) 2_556
Ba1 O7 2.857(3) .
Ba1 N21 2.908(3) .
Ba1 N21 2.908(3) 2_556
Ba2B Ba2B 0.5433(7) 2_456
Ba2B O6 2.553(3) .
Ba2B O5 2.585(3) 2_456
Ba2B O3 2.841(3) 2_456
Ba2B O5 2.847(3) .
Ba2B O6 2.888(3) 2_456
Ba2B N25 2.946(3) 1_455
Ba2B O3 2.976(3) .
Ba2B O4 3.0654 1_455
Ba2B N25 3.295(3) 2_556
O3 Ba2B 2.841(2) 2_456
O3 H3A 0.8200 .
O3 H3B 0.8200 .
O4 Ba2B 3.0654 2_456
O4 Ba2B 3.0654 1_655
O4 H4 0.8196 .
O5 Ba2B 2.585(3) 2_456
O5 H5A 0.8200 .
O5 H5B 0.8199 .
O6 Ba2B 2.888(3) 2_456
O6 H6A 0.8200 .
O6 H6B 0.8200 .
O7 H7A 0.8199 .
O7 H7B 0.8200 .
N11 N12 1.314(4) .
N11 N15 1.356(4) .
N12 N13 1.343(4) .
N13 C14 1.319(4) .
C14 N15 1.319(4) .
C14 N16 1.416(4) .
N16 C17 1.358(4) .
N16 C20 1.364(4) .
C17 N18 1.303(5) .
C17 H17 0.9500 .
N18 N19 1.390(4) .
N19 C20 1.302(5) .
C20 H20 0.9500 .
N21 C22 1.296(5) .
N21 N25 1.393(4) .
C22 N23 1.359(4) .
C22 H22 0.9500 .
N23 C24 1.366(4) .
N23 C26 1.409(4) .
C24 N25 1.289(5) .
C24 H24 0.9500 .
N25 Ba2B 2.946(3) 1_655
N25 Ba2B 3.295(3) 2_556
C26 N27 1.327(4) .
C26 N30 1.328(4) .
N27 N28 1.353(4) .
N28 N29 1.310(4) .
N29 N30 1.352(4) .

loop_
_geom_torsion_atom_site_label_1
_geom_torsion_atom_site_label_2
_geom_torsion_atom_site_label_3
_geom_torsion_atom_site_label_4
_geom_torsion
_geom_torsion_site_symmetry_1
_geom_torsion_site_symmetry_4
O4 Ba1 O3 Ba2B 32.26(5) . 2_456
N11 Ba1 O3 Ba2B -174.86(11) . 2_456
N11 Ba1 O3 Ba2B -105.57(12) 2_556 2_456
O3 Ba1 O3 Ba2B 32.26(5) 2_556 2_456
O7 Ba1 O3 Ba2B -102.66(11) 2_556 2_456
O7 Ba1 O3 Ba2B 148.44(11) . 2_456
N21 Ba1 O3 Ba2B 99.98(9) . 2_456
N21 Ba1 O3 Ba2B -35.05(9) 2_556 2_456
Ba2B Ba1 O3 Ba2B 52.46(8) 1_655 2_456
O4 Ba1 O3 Ba2B 37.45(6) . .
N11 Ba1 O3 Ba2B -169.67(11) . .
N11 Ba1 O3 Ba2B -100.38(13) 2_556 .
O3 Ba1 O3 Ba2B 37.45(6) 2_556 .
O7 Ba1 O3 Ba2B -97.47(12) 2_556 .
O7 Ba1 O3 Ba2B 153.63(11) . .
N21 Ba1 O3 Ba2B 105.17(10) . .
N21 Ba1 O3 Ba2B -29.86(10) 2_556 .
Ba2B Ba1 O3 Ba2B 5.19(3) 2_456 .
Ba2B Ba1 O3 Ba2B 57.65(9) 1_655 .
O6 Ba2B O3 Ba2B -119.0(2) . 2_456
O5 Ba2B O3 Ba2B 103.79(19) 2_456 2_456
O3 Ba2B O3 Ba2B 110.29(17) 2_456 2_456
O5 Ba2B O3 Ba2B -60.39(15) . 2_456
O6 Ba2B O3 Ba2B -14.27(14) 2_456 2_456
N25 Ba2B O3 Ba2B -145.90(16) 1_455 2_456
O4 Ba2B O3 Ba2B 167.25(16) 1_455 2_456
N25 Ba2B O3 Ba2B 45.94(15) 2_556 2_456
Ba1 Ba2B O3 Ba2B 151.00(15) 1_455 2_456
Ba2B Ba2B O3 Ba1 -29.09(16) 2_456 .
O6 Ba2B O3 Ba1 -148.07(12) . .
O5 Ba2B O3 Ba1 74.69(15) 2_456 .
O3 Ba2B O3 Ba1 81.19(10) 2_456 .
O5 Ba2B O3 Ba1 -89.48(10) . .
O6 Ba2B O3 Ba1 -43.36(12) 2_456 .
N25 Ba2B O3 Ba1 -174.99(12) 1_455 .
O4 Ba2B O3 Ba1 138.15(7) 1_455 .
N25 Ba2B O3 Ba1 16.85(9) 2_556 .
Ba1 Ba2B O3 Ba1 121.91(9) 1_455 .
N11 Ba1 O4 Ba2B -65.80(8) . 2_456
N11 Ba1 O4 Ba2B 114.20(8) 2_556 2_456
O3 Ba1 O4 Ba2B -29.12(6) . 2_456
O3 Ba1 O4 Ba2B 150.88(6) 2_556 2_456
O7 Ba1 O4 Ba2B 22.18(7) 2_556 2_456
O7 Ba1 O4 Ba2B -157.82(7) . 2_456
N21 Ba1 O4 Ba2B -118.38(8) . 2_456
N21 Ba1 O4 Ba2B 61.62(8) 2_556 2_456
Ba2B Ba1 O4 Ba2B 180.0 1_655 2_456
N11 Ba1 O4 Ba2B 114.20(8) . 1_655
N11 Ba1 O4 Ba2B -65.80(8) 2_556 1_655
O3 Ba1 O4 Ba2B 150.88(6) . 1_655
O3 Ba1 O4 Ba2B -29.12(6) 2_556 1_655
O7 Ba1 O4 Ba2B -157.82(7) 2_556 1_655
O7 Ba1 O4 Ba2B 22.18(7) . 1_655
N21 Ba1 O4 Ba2B 61.62(8) . 1_655
N21 Ba1 O4 Ba2B -118.38(8) 2_556 1_655
Ba2B Ba1 O4 Ba2B 180.0 2_456 1_655
O6 Ba2B O5 Ba2B -133.42(10) . 2_456
O5 Ba2B O5 Ba2B -80.54(13) 2_456 2_456
O3 Ba2B O5 Ba2B 68.19(10) 2_456 2_456
O6 Ba2B O5 Ba2B -54.36(10) 2_456 2_456
N25 Ba2B O5 Ba2B 149.68(9) 1_455 2_456
O3 Ba2B O5 Ba2B 79.95(8) . 2_456
O4 Ba2B O5 Ba2B 170.23(10) 1_455 2_456
N25 Ba2B O5 Ba2B 2.41(9) 2_556 2_456
Ba1 Ba2B O5 Ba2B 119.14(6) 1_455 2_456
O5 Ba2B O6 Ba2B -107.8(2) 2_456 2_456
O3 Ba2B O6 Ba2B -155.5(3) 2_456 2_456
O5 Ba2B O6 Ba2B 46.4(2) . 2_456
O6 Ba2B O6 Ba2B -18.5(2) 2_456 2_456
N25 Ba2B O6 Ba2B 124.6(2) 1_455 2_456
O3 Ba2B O6 Ba2B 99.2(2) . 2_456
O4 Ba2B O6 Ba2B -173.4(2) 1_455 2_456
N25 Ba2B O6 Ba2B -59.3(2) 2_556 2_456
Ba1 Ba2B O6 Ba2B 176.3(2) 1_455 2_456
O4 Ba1 N11 N12 161.6(2) . .
N11 Ba1 N11 N12 -18.4(2) 2_556 .
O3 Ba1 N11 N12 124.7(3) . .
O3 Ba1 N11 N12 -80.5(3) 2_556 .
O7 Ba1 N11 N12 49.0(2) 2_556 .
O7 Ba1 N11 N12 -83.4(3) . .
N21 Ba1 N11 N12 -151.2(3) . .
N21 Ba1 N11 N12 63.9(3) 2_556 .
Ba2B Ba1 N11 N12 121.4(2) 2_456 .
Ba2B Ba1 N11 N12 -137.6(2) 1_655 .
O4 Ba1 N11 N15 -37.5(3) . .
N11 Ba1 N11 N15 142.5(3) 2_556 .
O3 Ba1 N11 N15 -74.3(2) . .
O3 Ba1 N11 N15 80.4(3) 2_556 .
O7 Ba1 N11 N15 -150.1(3) 2_556 .
O7 Ba1 N11 N15 77.5(3) . .
N21 Ba1 N11 N15 9.7(2) . .
N21 Ba1 N11 N15 -135.1(2) 2_556 .
Ba2B Ba1 N11 N15 -77.7(2) 2_456 .
Ba2B Ba1 N11 N15 23.3(3) 1_655 .
N15 N11 N12 N13 -0.3(4) . .
Ba1 N11 N12 N13 163.5(2) . .
N11 N12 N13 C14 0.1(4) . .
N12 N13 C14 N15 0.1(4) . .
N12 N13 C14 N16 179.8(3) . .
N13 C14 N15 N11 -0.3(4) . .
N16 C14 N15 N11 -179.9(3) . .
N12 N11 N15 C14 0.3(3) . .
Ba1 N11 N15 C14 -162.4(2) . .
N15 C14 N16 C17 174.7(3) . .
N13 C14 N16 C17 -4.9(5) . .
N15 C14 N16 C20 -4.0(5) . .
N13 C14 N16 C20 176.3(3) . .
C20 N16 C17 N18 0.3(4) . .
C14 N16 C17 N18 -178.7(3) . .
N16 C17 N18 N19 0.1(4) . .
C17 N18 N19 C20 -0.5(4) . .
N18 N19 C20 N16 0.8(4) . .
C17 N16 C20 N19 -0.7(4) . .
C14 N16 C20 N19 178.3(3) . .
O4 Ba1 N21 C22 142.3(4) . .
N11 Ba1 N21 C22 -2.5(3) . .
N11 Ba1 N21 C22 -88.9(4) 2_556 .
O3 Ba1 N21 C22 69.0(3) . .
O3 Ba1 N21 C22 -144.9(4) 2_556 .
O7 Ba1 N21 C22 30.6(4) 2_556 .
O7 Ba1 N21 C22 -73.8(3) . .
N21 Ba1 N21 C22 142.3(4) 2_556 .
Ba2B Ba1 N21 C22 106.1(3) 2_456 .
Ba2B Ba1 N21 C22 -170.7(4) 1_655 .
O4 Ba1 N21 N25 -13.7(3) . .
N11 Ba1 N21 N25 -158.5(3) . .
N11 Ba1 N21 N25 115.1(3) 2_556 .
O3 Ba1 N21 N25 -87.0(3) . .
O3 Ba1 N21 N25 59.0(3) 2_556 .
O7 Ba1 N21 N25 -125.4(3) 2_556 .
O7 Ba1 N21 N25 130.1(3) . .
N21 Ba1 N21 N25 -13.7(3) 2_556 .
Ba2B Ba1 N21 N25 -49.9(3) 2_456 .
Ba2B Ba1 N21 N25 33.3(3) 1_655 .
N25 N21 C22 N23 0.9(5) . .
Ba1 N21 C22 N23 -158.6(2) . .
N21 C22 N23 C24 -0.5(4) . .
N21 C22 N23 C26 -177.7(3) . .
C22 N23 C24 N25 -0.2(4) . .
C26 N23 C24 N25 177.0(3) . .
N23 C24 N25 N21 0.7(4) . .
N23 C24 N25 Ba2B -144.9(3) . 1_655
N23 C24 N25 Ba2B -136.9(3) . 2_556
C22 N21 N25 C24 -1.0(4) . .
Ba1 N21 N25 C24 158.4(2) . .
C22 N21 N25 Ba2B 154.9(3) . 1_655
Ba1 N21 N25 Ba2B -45.6(3) . 1_655
C22 N21 N25 Ba2B 146.8(3) . 2_556
Ba1 N21 N25 Ba2B -53.7(3) . 2_556
C22 N23 C26 N27 2.2(5) . .
C24 N23 C26 N27 -174.4(3) . .
C22 N23 C26 N30 -179.2(3) . .
C24 N23 C26 N30 4.2(5) . .
N30 C26 N27 N28 -0.3(4) . .
N23 C26 N27 N28 178.4(3) . .
C26 N27 N28 N29 0.0(3) . .
N27 N28 N29 N30 0.2(4) . .
N27 C26 N30 N29 0.4(4) . .
N23 C26 N30 N29 -178.3(3) . .
N28 N29 N30 C26 -0.3(4) . .
